data_7718257
loop_
_publ_author_name
'Luginin, Maksim'
'Snetkov, Dmitry'
'Sizova, Anastasia'
'Paderina, Aleksandra'
'Sizov, Vladimir'
'Grachova, Elena'

_publ_section_title
;
 Cyclometalated Au(III) complexes with alkynylphosphine oxide ligands:
 synthesis and photophysical properties.
;
_journal_issue 7
_journal_name_full 'Dalton transactions (Cambridge, England : 2003)'
_journal_page_first 2950
_journal_page_last 2963
_journal_paper_doi 10.1039/d4dt03250k
_journal_volume 54
_journal_year 2025
_chemical_formula_moiety 'C41 H27 Au N O P, 0.5(C H2 Cl2)'
_chemical_formula_sum 'C41.5 H28 Au Cl N O P'
_chemical_formula_weight 820.03
_space_group_crystal_system triclinic
_space_group_IT_number 2
_space_group_name_Hall '-P 1'
_space_group_name_H-M_alt 'P -1'
_atom_sites_solution_hydrogens geom
_atom_sites_solution_primary dual
_audit_creation_date 2023-07-05
_audit_creation_method
;
Olex2 1.5
(compiled 2023.03.06 svn.rbb2c1857 for OlexSys, GUI svn.r6748)
;
_audit_update_record
;
2024-07-15 deposited with the CCDC.	2025-01-03 downloaded from the CCDC.
;
_cell_angle_alpha 110.4550(10)
_cell_angle_beta 90.6980(10)
_cell_angle_gamma 92.1300(10)
_cell_formula_units_Z 4
_cell_length_a 8.28270(10)
_cell_length_b 18.7788(2)
_cell_length_c 22.4908(2)
_cell_measurement_reflns_used 22703
_cell_measurement_temperature 100(2)
_cell_measurement_theta_max 69.0020
_cell_measurement_theta_min 2.0920
_cell_volume 3274.18(6)
_computing_cell_refinement 'CrysAlisPro 1.171.41.122a (Rigaku OD, 2021)'
_computing_data_collection 'CrysAlisPro 1.171.41.122a (Rigaku OD, 2021)'
_computing_data_reduction 'CrysAlisPro 1.171.41.122a (Rigaku OD, 2021)'
_computing_molecular_graphics 'Olex2 1.5 (Dolomanov et al., 2009)'
_computing_publication_material 'Olex2 1.5 (Dolomanov et al., 2009)'
_computing_structure_refinement 'SHELXL 2014/7 (Sheldrick, 2015)'
_computing_structure_solution 'SHELXT 2018/2 (Sheldrick, 2018)'
_diffrn_ambient_environment N~2~
_diffrn_ambient_temperature 100(2)
_diffrn_detector 'Hybrid Pixel Array Detector'
_diffrn_detector_area_resol_mean 10.0000
_diffrn_detector_type HyPix3000
_diffrn_measured_fraction_theta_full 0.996
_diffrn_measured_fraction_theta_max 0.996
_diffrn_measurement_details
;
List of Runs (angles in degrees, time in seconds):

  # Type    Start    End  Width  t~exp~   \w     \q     \k     \f   Frames
#--------------------------------------------------------------------------
  1  \w     21.00  68.00   0.50    0.20    --   35.49-112.00 -56.00   94
  2  \w     66.00  92.00   0.50    0.25    --  100.00-112.00 -56.00   52
  3  \w    119.00 145.00   0.50    0.25    --  100.00 112.00  36.00   52
  4  \w     31.00  56.00   0.50    0.25    --  100.00-112.00 -56.00   50
  5  \w    -11.00  14.00   0.50    0.20    --  -35.49 104.00-150.00   50
  6  \w    -30.00  14.00   0.50    0.20    --  -35.49 104.00 -30.00   88
  7  \w   -103.00 -72.00   0.50    0.20    --  -35.49 -65.00  90.00   62
  8  \w    -72.00 -21.00   0.50    0.20    --  -35.49 104.00-150.00  102
  9  \w    -75.00 -44.00   0.50    0.20    --  -35.49 138.00  90.00   62
 10  \w   -103.00 -56.00   0.50    0.20    --  -35.49 -54.00-180.00   94
 11  \w    -36.00  30.00   0.50    0.20    --  -35.49  65.00  60.00  132
 12  \w    -46.00 -14.00   0.50    0.20    --  -35.49  77.00  60.00   64
 13  \w    -62.00  30.00   0.50    0.20    --  -35.49  65.00  30.00  184
 14  \w    -64.00  -9.00   0.50    0.20    --  -35.49 -65.00  90.00  110
 15  \w    -64.00 -38.00   0.50    0.20    --  -35.49 104.00 -30.00   52
 16  \w    -71.00 -26.00   0.50    0.20    --  -35.49 112.00  36.00   90
 17  \w    -51.00  26.00   0.50    0.20    --  -35.49  54.00 -30.00  154
 18  \w    -59.00 -20.00   0.50    0.20    --  -35.49 -32.00 150.00   78
 19  \w   -102.00  -9.00   0.50    0.20    --  -35.49 -65.00 120.00  186
 20  \w    -40.00 -15.00   0.50    0.20    --  -35.49 -54.00-180.00   50
 21  \w    -81.00 -19.00   0.50    0.20    --  -35.49 138.00  30.00  124
 22  \w     10.00  35.00   0.50    0.20    --  -35.49  77.00  60.00   50
 23  \w    -31.00  61.00   0.50    0.20    --   35.49 -65.00 150.00  184
 24  \w     71.00  96.00   0.50    0.20    --   35.49  43.00  30.00   50
 25  \w     10.00  80.00   0.50    0.20    --   35.49  65.00 -60.00  140
 26  \w     16.00  50.00   0.50    0.20    --   35.49  43.00  30.00   68
 27  \w     54.00 107.00   0.50    0.20    --   35.49  11.00-150.00  106
 28  \w      7.00  39.00   0.50    0.20    --   35.49  11.00-150.00   64
 29  \w      2.00  29.00   0.50    0.20    --   35.49 -21.00-150.00   54
 30  \w     37.00  65.00   0.50    0.20    --   35.49 -21.00-150.00   56
 31  \w    -38.00  -4.00   0.50    0.20    --   35.49 -21.00-150.00   68
 32  \w     62.00 119.00   0.50    0.25    --  100.00 -77.00 -30.00  114
 33  \w     84.00 156.00   0.50    0.25    --  100.00  91.00 150.00  144
 34  \w     65.00 124.00   0.50    0.25    --  100.00 -61.00  90.00  118
 35  \w     75.00 101.00   0.50    0.25    --  100.00-149.00 -60.00   52
 36  \w     86.00 135.00   0.50    0.25    --  100.00  30.00  30.00   98
 37  \w     27.00  98.00   0.50    0.25    --  100.00-107.00 120.00  142
 38  \w     76.00 104.00   0.50    0.25    --  100.00 -91.00-150.00   56
 39  \w     36.00  70.00   0.50    0.25    --  100.00 -91.00-150.00   68
 40  \w    101.00 157.00   0.50    0.25    --  100.00  45.00  60.00  112
 41  \w     26.00 101.00   0.50    0.25    --  100.00-107.00   0.00  150
 42  \w    124.00 150.00   0.50    0.25    --  100.00  61.00-120.00   52
 43  \w     64.00  93.00   0.50    0.25    --  100.00 -45.00 -60.00   58
 44  \w    121.00 156.00   0.50    0.25    --  100.00  45.00 -30.00   70
 45  \w     65.00 156.00   0.50    0.25    --  100.00 149.00 150.00  182
 46  \w     87.00 112.00   0.50    0.25    --  100.00-125.00-150.00   50
 47  \w     88.00 116.00   0.50    0.25    --  100.00  61.00-120.00   56
 48  \w     32.00  64.00   0.50    0.25    --  100.00-125.00-150.00   64
 49  \w     65.00  90.00   0.50    0.25    --  100.00 -86.00  30.00   50
 50  \w     48.00  73.00   0.50    0.25    --  100.00-107.00  30.00   50
 51  \w     77.00 113.00   0.50    0.25    --  100.00 -37.00 120.00   72
 52  \w     25.00  76.00   0.50    0.25    --  100.00 -91.00-180.00  102
 53  \w     34.00 124.00   0.50    0.25    --  100.00 -61.00-180.00  180
 54  \w    111.00 157.00   0.50    0.25    --  100.00  53.00 -60.00   92
 55  \w     32.00  58.00   0.50    0.25    --  100.00 -45.00 -60.00   52
 56  \w     83.00 143.00   0.50    0.25    --  100.00 107.00-120.00  120
 57  \w     37.00  90.00   0.50    0.25    --  100.00-149.00  60.00  106
 58  \w    104.00 129.00   0.50    0.25    --  100.00-149.00  60.00   50
 59  \w     48.00  73.00   0.50    0.25    --  100.00-107.00  90.00   50
 60  \w     34.00 112.00   0.50    0.25    --  100.00-125.00 120.00  156
 61  \w     51.00  90.00   0.50    0.25    --  100.00-107.00 -30.00   78
 62  \w     33.00 105.00   0.50    0.25    --  100.00 -96.00 161.73  144
 63  \w    131.00 156.00   0.50    0.25    --  100.00  77.00 -30.00   50
 64  \w     91.00 117.00   0.50    0.25    --  100.00  77.00 -30.00   52
 65  \w     34.00  60.00   0.50    0.25    --  100.00 -86.00 -30.00   52
 66  \w     61.00 104.00   0.50    0.25    --  100.00  15.00 -90.00   86
 67  \w    128.00 153.00   0.50    0.25    --  100.00  22.00 -90.00   50
 68  \w     30.00  68.00   0.50    0.25    --  100.00 -37.00   0.00   76
 69  \w     79.00 114.00   0.50    0.25    --  100.00  22.00 -90.00   70
 70  \w     38.00  98.00   0.50    0.25    --  100.00-107.00 150.00  120
 71  \w     76.00 109.00   0.50    0.25    --  100.00 -77.00-150.00   66
 72  \w     86.00 111.00   0.50    0.25    --  100.00-125.00 -60.00   50
 73  \w     87.00 129.00   0.50    0.25    --  100.00 -77.00  60.00   84
 74  \w    116.00 141.00   0.50    0.25    --  100.00  77.00-150.00   50
 75  \w    109.00 134.00   0.50    0.25    --  100.00  15.00  30.00   50
 76  \w     67.00  92.00   0.50    0.25    --  100.00  15.00  30.00   50
 77  \w     42.00  68.00   0.50    0.25    --  100.00-107.00-180.00   52
 78  \w     80.00 105.00   0.50    0.25    --  100.00-107.00-180.00   50
 79  \w     31.00  71.00   0.50    0.25    --  100.00-125.00 -60.00   80
 80  \w     60.00  85.00   0.50    0.25    --  100.00-125.00  60.00   50
 81  \w     80.00 130.00   0.50    0.25    --  100.00  61.00   0.00  100
 82  \w     71.00 105.00   0.50    0.25    --  100.00 -97.00-156.45   68
 83  \w     85.00 157.00   0.50    0.25    --  100.00  77.00 -90.00  144
 84  \w     78.00 117.00   0.50    0.25    --  100.00 -30.00 -60.00   78
 85  \w     46.00  82.00   0.50    0.25    --  100.00-149.00 120.00   72
 86  \w    104.00 129.00   0.50    0.25    --  100.00-149.00 120.00   50
 87  \w     25.00  58.00   0.50    0.25    --  100.00 -91.00 120.00   66
 88  \w     81.00 107.00   0.50    0.25    --  100.00  45.00 -30.00   52
 89  \w    -21.00   4.00   0.50    0.20    --  -35.49 112.00  36.00   50
 90  \w    -43.00 -18.00   0.50    0.20    --    8.00 122.00 -23.66   50
 91  \w    -30.00  -5.00   0.50    0.20    --   20.00 121.00-129.00   50
 92  \w    -49.00 -24.00   0.50    0.20    --   24.00 156.00 -60.32   50
 93  \w     -8.00   7.50   0.50    0.20    --   28.00  96.00 115.68   31
;
_diffrn_measurement_device 'four-circle diffractometer'
_diffrn_measurement_device_type 'SuperNova, Single source at offset/far, HyPix3000'
_diffrn_measurement_method '\w scans'
_diffrn_orient_matrix_type 'CrysAlisPro convention (1999,Acta A55,543-557)'
_diffrn_orient_matrix_UB_11 -0.0418551000
_diffrn_orient_matrix_UB_12 0.0327078000
_diffrn_orient_matrix_UB_13 0.0707140000
_diffrn_orient_matrix_UB_21 -0.0893435000
_diffrn_orient_matrix_UB_22 0.0643810000
_diffrn_orient_matrix_UB_23 -0.0120486000
_diffrn_orient_matrix_UB_31 -0.1579056000
_diffrn_orient_matrix_UB_32 -0.0496663000
_diffrn_orient_matrix_UB_33 -0.0142447000
_diffrn_radiation_monochromator mirror
_diffrn_radiation_probe x-ray
_diffrn_radiation_type 'Cu K\a'
_diffrn_radiation_wavelength 1.54184
_diffrn_reflns_av_R_equivalents 0.0330
_diffrn_reflns_av_unetI/netI 0.0340
_diffrn_reflns_Laue_measured_fraction_full 0.996
_diffrn_reflns_Laue_measured_fraction_max 0.996
_diffrn_reflns_limit_h_max 8
_diffrn_reflns_limit_h_min -9
_diffrn_reflns_limit_k_max 22
_diffrn_reflns_limit_k_min -22
_diffrn_reflns_limit_l_max 26
_diffrn_reflns_limit_l_min -26
_diffrn_reflns_number 35609
_diffrn_reflns_point_group_measured_fraction_full 0.996
_diffrn_reflns_point_group_measured_fraction_max 0.996
_diffrn_reflns_theta_full 67.496
_diffrn_reflns_theta_max 67.496
_diffrn_reflns_theta_min 2.097
_diffrn_source 'micro-focus sealed X-ray tube'
_diffrn_source_type 'SuperNova (Cu) X-ray Source'
_exptl_absorpt_coefficient_mu 9.926
_exptl_absorpt_correction_T_max 1.00000
_exptl_absorpt_correction_T_min 0.53514
_exptl_absorpt_correction_type multi-scan
_exptl_absorpt_process_details
;
CrysAlisPro 1.171.41.122a (Rigaku Oxford Diffraction, 2021)
Empirical absorption correction using spherical harmonics,
implemented in SCALE3 ABSPACK scaling algorithm.
;
_exptl_crystal_colour yellow
_exptl_crystal_colour_primary yellow
_exptl_crystal_density_diffrn 1.664
_exptl_crystal_description prism
_exptl_crystal_F_000 1612
_exptl_crystal_recrystallization_method 'Re-crystallisation from solvent'
_exptl_crystal_size_max 0.22
_exptl_crystal_size_mid 0.06
_exptl_crystal_size_min 0.06
_refine_diff_density_max 0.922
_refine_diff_density_min -1.026
_refine_diff_density_rms 0.096
_refine_ls_extinction_method none
_refine_ls_goodness_of_fit_ref 1.058
_refine_ls_hydrogen_treatment constr
_refine_ls_matrix_type full
_refine_ls_number_parameters 847
_refine_ls_number_reflns 11732
_refine_ls_number_restraints 3
_refine_ls_restrained_S_all 1.059
_refine_ls_R_factor_all 0.0266
_refine_ls_R_factor_gt 0.0243
_refine_ls_shift/su_max 0.006
_refine_ls_shift/su_mean 0.000
_refine_ls_structure_factor_coef Fsqd
_refine_ls_weighting_details 'w=1/[\s^2^(Fo^2^)+(0.0345P)^2^+0.6311P] where P=(Fo^2^+2Fc^2^)/3'
_refine_ls_weighting_scheme calc
_refine_ls_wR_factor_gt 0.0627
_refine_ls_wR_factor_ref 0.0640
_reflns_Friedel_coverage 0.000
_reflns_number_gt 10787
_reflns_number_total 11732
_reflns_threshold_expression 'I > 2\s(I)'
_cod_data_source_file d4dt03250k3.cif
_cod_data_source_block 1ver0-23647_mel-183_auto
_cod_original_formula_sum 'C41.50 H28 Au Cl N O P'
_cod_database_code 7718257
_shelx_shelxl_version_number 2014/7
_chemical_oxdiff_formula 'C83 H56 Au2 N2 O2 P2 Cl2'
_shelx_space_group_comment
;
The symmetry employed for this shelxl refinement is uniquely defined
by the following loop, which should always be used as a source of
symmetry information in preference to the above space-group names.
They are only intended as comments.
;
_shelx_estimated_absorpt_t_max 0.587
_shelx_estimated_absorpt_t_min 0.219
_reflns_odcompleteness_completeness 89.64
_reflns_odcompleteness_iscentric 1
_reflns_odcompleteness_theta 75.12
_olex2_refinement_description
;
1. Restrained distances
 Cl-C02H
 1.8 with sigma of 0.02
 Cl06-C02H = Cl-C02H
 1.77 with sigma of 0.05
2. Others
 Fixed Sof: Cl06(0.7) H02H(0.7) H02M(0.7) H02N(0.3) H02O(0.3) Cl(0.3)
3.a Secondary CH2 refined with riding coordinates:
 C02H(H02H,H02M), C02H(H02N,H02O)
3.b Aromatic/amide H refined with riding coordinates:
 C00C(H00C), C00M(H00M), C00N(H00N), C00P(H00P), C00R(H00R), C00T(H00T),
 C00W(H00W), C00X(H00X), C00Y(H00Y), C011(H011), C013(H013), C017(H017),
 C018(H018), C01A(H01A), C01E(H01E), C01F(H01F), C01G(H01G), C01H(H01H),
 C01K(H01K), C01L(H01L), C01M(H01M), C01N(H01N), C01O(H01O), C01P(H01P),
 C01Q(H01Q), C01R(H01R), C01S(H01S), C01T(H01T), C01U(H01U), C01V(H01V),
 C01W(H01W), C01X(H01X), C01Y(H01Y), C01Z(H01Z), C020(H020), C021(H021),
 C022(H022), C023(H023), C024(H024), C025(H025), C026(H026), C028(H028),
 C029(H029), C02A(H02A), C02B(H02B), C02C(H02C), C02D(H02D), C02E(H02E),
 C02F(H02F), C02G(H02G), C02I(H02I), C02J(H02J), C02K(H02K), C02L(H02L)
;
_olex2_submission_special_instructions 'No special instructions were received'
_oxdiff_exptl_absorpt_empirical_details
;
Empirical correction (ABSPACK) includes:
- Absorption correction using spherical harmonics
- Frame scaling
;
_oxdiff_exptl_absorpt_empirical_full_max 1.685
_oxdiff_exptl_absorpt_empirical_full_min 0.687

loop_
_space_group_symop_operation_xyz
'x, y, z'
'-x, -y, -z'

loop_
_atom_site_label
_atom_site_type_symbol
_atom_site_fract_x
_atom_site_fract_y
_atom_site_fract_z
_atom_site_U_iso_or_equiv
_atom_site_adp_type
_atom_site_occupancy
_atom_site_site_symmetry_order
_atom_site_calc_flag
_atom_site_refinement_flags_posn
_atom_site_refinement_flags_adp
_atom_site_refinement_flags_occupancy
_atom_site_disorder_assembly
_atom_site_disorder_group
Au01 Au 0.33321(2) 0.23485(2) 0.06319(2) 0.01640(4) Uani 1 1 d . . . . .
Au02 Au 0.86474(2) 0.25421(2) 0.93968(2) 0.01522(4) Uani 1 1 d . . . . .
P003 P 0.71140(8) 0.46870(4) 0.63326(3) 0.01472(14) Uani 1 1 d . . . . .
P004 P 0.35033(8) 0.04589(4) 0.39251(3) 0.01601(14) Uani 1 1 d . . . . .
Cl05 Cl 0.85622(11) 0.72542(5) 0.64532(5) 0.0442(2) Uani 1 1 d . . . . .
Cl06 Cl 0.8552(5) 0.6256(3) 0.5101(2) 0.0488(8) Uani 0.7 1 d D . P A 1
O007 O 0.8568(2) 0.51733(12) 0.63162(10) 0.0203(4) Uani 1 1 d . . . . .
O008 O 0.4578(2) 0.09117(11) 0.44710(10) 0.0199(4) Uani 1 1 d . . . . .
N009 N 0.8891(3) 0.20904(14) 1.00737(12) 0.0167(5) Uani 1 1 d . . . . .
N00A N 0.3128(3) 0.28337(14) -0.00261(12) 0.0175(5) Uani 1 1 d . . . . .
C00B C 0.1997(3) 0.32746(17) 0.11376(15) 0.0207(6) Uani 1 1 d . . . . .
C00C C 0.5619(3) 0.60034(17) 0.69659(14) 0.0189(6) Uani 1 1 d . . . . .
H00C H 0.6692 0.6209 0.7074 0.023 Uiso 1 1 calc R U . . .
C00D C 0.5358(3) 0.52457(16) 0.65869(14) 0.0168(6) Uani 1 1 d . . . . .
C00E C 0.8736(3) 0.37389(16) 0.68556(14) 0.0185(6) Uani 1 1 d . . . . .
C00F C 0.9936(3) 0.15983(17) 0.88914(15) 0.0200(6) Uani 1 1 d . . . . .
C00G C 0.5011(3) 0.13068(15) 0.25336(13) 0.0161(6) Uani 1 1 d . . . . .
C00H C 0.7373(3) 0.41988(16) 0.68905(13) 0.0164(6) Uani 1 1 d . . . . .
C00I C 0.4590(3) 0.15814(17) -0.00867(14) 0.0185(6) Uani 1 1 d . . . . .
C00J C 0.9002(3) 0.34278(17) 0.73388(14) 0.0195(6) Uani 1 1 d . . . . .
C00K C 0.2294(3) 0.34807(17) 0.01234(15) 0.0203(6) Uani 1 1 d . . . . .
C00L C 0.1676(3) 0.37301(18) 0.07713(15) 0.0219(7) Uani 1 1 d . . . . .
C00M C 0.7921(3) 0.13867(17) 0.32068(15) 0.0212(6) Uani 1 1 d . . . . .
H00M H 0.8908 0.1423 0.3437 0.025 Uiso 1 1 calc R U . . .
C00N C 0.6557(3) 0.10811(16) 0.33786(14) 0.0193(6) Uani 1 1 d . . . . .
H00N H 0.6617 0.0889 0.3717 0.023 Uiso 1 1 calc R U . . .
C00O C 0.3516(3) 0.12827(16) 0.21937(14) 0.0164(6) Uani 1 1 d . . . . .
C00P C 0.3776(3) 0.49468(17) 0.64279(15) 0.0207(6) Uani 1 1 d . . . . .
H00P H 0.3588 0.4428 0.6168 0.025 Uiso 1 1 calc R U . . .
C00Q C 0.8206(3) 0.24570(18) 1.06425(14) 0.0202(6) Uani 1 1 d . . . . .
C00R C 0.6456(3) 0.15982(16) 0.23611(14) 0.0182(6) Uani 1 1 d . . . . .
H00R H 0.6442 0.1764 0.2007 0.022 Uiso 1 1 calc R U . . .
C00S C 1.0332(3) 0.11790(17) 0.92833(15) 0.0219(7) Uani 1 1 d . . . . .
C00T C 0.0815(4) 0.43925(18) 0.10252(16) 0.0257(7) Uani 1 1 d . . . . .
H00T H 0.0604 0.4701 0.0779 0.031 Uiso 1 1 calc R U . . .
C00U C 0.5046(3) 0.10476(16) 0.30555(14) 0.0166(6) Uani 1 1 d . . . . .
C00V C 0.4617(3) 0.17951(17) -0.06336(15) 0.0200(6) Uani 1 1 d . . . . .
C00W C 0.6428(4) 0.42341(18) 0.50624(15) 0.0230(6) Uani 1 1 d . . . . .
H00W H 0.6680 0.4752 0.5121 0.028 Uiso 1 1 calc R U . . .
C00X C 0.6322(3) 0.43121(16) 0.73825(14) 0.0188(6) Uani 1 1 d . . . . .
H00X H 0.5395 0.4600 0.7396 0.023 Uiso 1 1 calc R U . . .
C00Y C 0.4605(3) -0.08327(17) 0.40671(14) 0.0192(6) Uani 1 1 d . . . . .
H00Y H 0.4878 -0.0505 0.4488 0.023 Uiso 1 1 calc R U . . .
C00Z C 0.3809(3) 0.24924(17) -0.05940(14) 0.0191(6) Uani 1 1 d . . . . .
C010 C 0.6542(3) 0.39834(16) 0.55745(14) 0.0167(6) Uani 1 1 d . . . . .
C011 C 0.9220(4) 0.1493(2) 1.09976(17) 0.0279(8) Uani 1 1 d . . . . .
H011 H 0.9329 0.1280 1.1321 0.033 Uiso 1 1 calc R U . . .
C012 C 0.7918(4) 0.35854(17) 0.78543(14) 0.0194(6) Uani 1 1 d . . . . .
C013 C 0.2141(3) 0.09828(17) 0.23720(14) 0.0193(6) Uani 1 1 d . . . . .
H013 H 0.1155 0.0944 0.2140 0.023 Uiso 1 1 calc R U . . .
C014 C 0.8386(4) 0.29966(18) 0.87456(15) 0.0213(6) Uani 1 1 d . . . . .
C015 C 0.3564(3) 0.07634(16) 0.32424(14) 0.0172(6) Uani 1 1 d . . . . .
C016 C 0.7387(3) 0.31436(17) 1.06587(14) 0.0186(6) Uani 1 1 d . . . . .
C017 C 0.1433(4) 0.34871(19) 0.17501(15) 0.0245(7) Uani 1 1 d . . . . .
H017 H 0.1621 0.3180 0.2000 0.029 Uiso 1 1 calc R U . . .
C018 C 0.2810(4) 0.3479(2) -0.09263(17) 0.0272(7) Uani 1 1 d . . . . .
H018 H 0.2694 0.3703 -0.1243 0.033 Uiso 1 1 calc R U . . .
C019 C 0.3949(3) -0.05369(17) 0.36356(14) 0.0187(6) Uani 1 1 d . . . . .
C01A C 0.5818(4) 0.42338(19) 1.11764(17) 0.0295(8) Uani 1 1 d . . . . .
H01A H 0.5253 0.4536 1.1536 0.035 Uiso 1 1 calc R U . . .
C01B C 0.3467(4) 0.18719(18) 0.12852(15) 0.0208(6) Uani 1 1 d . . . . .
C01C C 0.1434(4) 0.0505(2) 0.41624(15) 0.0286(7) Uani 1 1 d . . . . .
C01D C 0.3480(3) 0.15853(17) 0.16864(14) 0.0192(6) Uani 1 1 d . . . . .
C01E C 0.6692(4) 0.39960(17) 1.01083(15) 0.0216(6) Uani 1 1 d . . . . .
H01E H 0.6724 0.4141 0.9744 0.026 Uiso 1 1 calc R U . . .
C01F C 0.5362(4) 0.09234(17) -0.01125(16) 0.0239(7) Uani 1 1 d . . . . .
H01F H 0.5377 0.0774 0.0250 0.029 Uiso 1 1 calc R U . . .
C01G C 0.7875(3) 0.16471(16) 0.26929(15) 0.0205(6) Uani 1 1 d . . . . .
H01G H 0.8829 0.1857 0.2576 0.025 Uiso 1 1 calc R U . . .
C01H C 0.6591(4) 0.40119(17) 0.78646(14) 0.0216(6) Uani 1 1 d . . . . .
H01H H 0.5853 0.4104 0.8201 0.026 Uiso 1 1 calc R U . . .
C01I C 0.7453(3) 0.33400(16) 1.01064(14) 0.0160(6) Uani 1 1 d . . . . .
C01J C 0.9728(3) 0.14511(17) 0.99397(16) 0.0216(7) Uani 1 1 d . . . . .
C01K C 0.4323(4) 0.64630(18) 0.71878(15) 0.0227(7) Uani 1 1 d . . . . .
H01K H 0.4509 0.6981 0.7450 0.027 Uiso 1 1 calc R U . . .
C01L C 0.5948(4) 0.37301(19) 0.44682(15) 0.0284(7) Uani 1 1 d . . . . .
H01L H 0.5864 0.3902 0.4119 0.034 Uiso 1 1 calc R U . . .
C01M C 0.2177(3) 0.07326(16) 0.28940(14) 0.0187(6) Uani 1 1 d . . . . .
H01M H 0.1205 0.0535 0.3009 0.022 Uiso 1 1 calc R U . . .
C01N C 0.4865(4) -0.16049(17) 0.38865(15) 0.0233(6) Uani 1 1 d . . . . .
H01N H 0.5308 -0.1805 0.4184 0.028 Uiso 1 1 calc R U . . .
C01O C 0.9844(4) 0.35736(18) 0.63490(15) 0.0230(6) Uani 1 1 d . . . . .
H01O H 0.9704 0.3786 0.6027 0.028 Uiso 1 1 calc R U . . .
C01P C 1.0434(4) 0.13527(19) 0.82699(16) 0.0260(7) Uani 1 1 d . . . . .
H01P H 1.0170 0.1627 0.8001 0.031 Uiso 1 1 calc R U . . .
C01Q C 1.0336(4) 0.29621(19) 0.73007(17) 0.0283(7) Uani 1 1 d . . . . .
H01Q H 1.0525 0.2759 0.7626 0.034 Uiso 1 1 calc R U . . .
C01R C 0.2761(4) 0.61655(18) 0.70265(15) 0.0257(7) Uani 1 1 d . . . . .
H01R H 0.1875 0.6481 0.7174 0.031 Uiso 1 1 calc R U . . .
C01S C 0.5892(4) 0.44344(18) 1.06443(17) 0.0273(7) Uani 1 1 d . . . . .
H01S H 0.5388 0.4880 1.0643 0.033 Uiso 1 1 calc R U . . .
C01T C 0.0272(4) 0.4594(2) 0.16428(17) 0.0311(8) Uani 1 1 d . . . . .
H01T H -0.0320 0.5040 0.1818 0.037 Uiso 1 1 calc R U . . .
C01U C 1.1330(4) 0.0698(2) 0.80385(18) 0.0337(9) Uani 1 1 d . . . . .
H01U H 1.1659 0.0526 0.7610 0.040 Uiso 1 1 calc R U . . .
C01V C 0.2125(4) 0.38162(18) -0.03356(16) 0.0241(7) Uani 1 1 d . . . . .
H01V H 0.1551 0.4269 -0.0248 0.029 Uiso 1 1 calc R U . . .
C01W C 0.8372(4) 0.21501(19) 1.11145(15) 0.0238(7) Uani 1 1 d . . . . .
H01W H 0.7910 0.2387 1.1517 0.029 Uiso 1 1 calc R U . . .
C01X C 0.3655(4) 0.28237(18) -0.10572(15) 0.0233(7) Uani 1 1 d . . . . .
H01X H 0.4128 0.2601 -0.1459 0.028 Uiso 1 1 calc R U . . .
C01Y C 0.6112(4) 0.04825(19) -0.06647(19) 0.0299(8) Uani 1 1 d . . . . .
H01Y H 0.6622 0.0033 -0.0677 0.036 Uiso 1 1 calc R U . . .
C01Z C 0.6567(4) 0.35899(19) 1.11894(15) 0.0257(7) Uani 1 1 d . . . . .
H01Z H 0.6521 0.3453 1.1558 0.031 Uiso 1 1 calc R U . . .
C020 C 0.5373(4) 0.13512(19) -0.11843(16) 0.0260(7) Uani 1 1 d . . . . .
H020 H 0.5378 0.1497 -0.1548 0.031 Uiso 1 1 calc R U . . .
C021 C 0.4474(4) -0.20851(18) 0.32709(16) 0.0281(7) Uani 1 1 d . . . . .
H021 H 0.4635 -0.2615 0.3149 0.034 Uiso 1 1 calc R U . . .
C022 C 0.0589(4) 0.4151(2) 0.19998(16) 0.0307(8) Uani 1 1 d . . . . .
H022 H 0.0228 0.4299 0.2423 0.037 Uiso 1 1 calc R U . . .
C023 C 0.3590(4) -0.10212(19) 0.30125(16) 0.0288(7) Uani 1 1 d . . . . .
H023 H 0.3167 -0.0822 0.2711 0.035 Uiso 1 1 calc R U . . .
C024 C 0.2481(4) 0.54045(19) 0.66483(16) 0.0256(7) Uani 1 1 d . . . . .
H024 H 0.1406 0.5200 0.6542 0.031 Uiso 1 1 calc R U . . .
C025 C 1.1245(4) 0.05346(17) 0.90478(18) 0.0278(7) Uani 1 1 d . . . . .
H025 H 1.1527 0.0258 0.9313 0.033 Uiso 1 1 calc R U . . .
C026 C 1.1108(4) 0.3112(2) 0.63203(17) 0.0317(8) Uani 1 1 d . . . . .
H026 H 1.1823 0.3000 0.5976 0.038 Uiso 1 1 calc R U . . .
C027 C 0.8180(4) 0.32862(17) 0.83513(14) 0.0209(6) Uani 1 1 d . . . . .
C028 C 0.6177(4) 0.32243(17) 0.54839(16) 0.0246(7) Uani 1 1 d . . . . .
H028 H 0.6245 0.3051 0.5833 0.030 Uiso 1 1 calc R U . . .
C029 C 0.5589(4) 0.29751(19) 0.43847(15) 0.0277(7) Uani 1 1 d . . . . .
H029 H 0.5253 0.2632 0.3977 0.033 Uiso 1 1 calc R U . . .
C02A C 0.3853(5) -0.1793(2) 0.28342(16) 0.0342(8) Uani 1 1 d . . . . .
H02A H 0.3605 -0.2121 0.2411 0.041 Uiso 1 1 calc R U . . .
C02B C 0.5710(4) 0.27139(18) 0.48829(16) 0.0284(7) Uani 1 1 d . . . . .
H02B H 0.5480 0.2193 0.4819 0.034 Uiso 1 1 calc R U . . .
C02C C 0.6116(4) 0.06965(19) -0.11955(18) 0.0312(8) Uani 1 1 d . . . . .
H02C H 0.6630 0.0393 -0.1569 0.037 Uiso 1 1 calc R U . . .
C02D C 1.1738(4) 0.03011(19) 0.84265(18) 0.0323(8) Uani 1 1 d . . . . .
H02D H 1.2362 -0.0137 0.8266 0.039 Uiso 1 1 calc R U . . .
C02E C 0.0938(5) 0.1221(3) 0.45496(18) 0.0448(10) Uani 1 1 d . . . . .
H02E H 0.1655 0.1655 0.4646 0.054 Uiso 1 1 calc R U . . .
C02F C 1.1349(4) 0.2803(2) 0.68023(19) 0.0365(8) Uani 1 1 d . . . . .
H02F H 1.2223 0.2482 0.6779 0.044 Uiso 1 1 calc R U . . .
C02G C 0.9911(4) 0.11418(18) 1.04131(17) 0.0264(7) Uani 1 1 d . . . . .
H02G H 1.0501 0.0696 1.0338 0.032 Uiso 1 1 calc R U . . .
C02H C 0.9539(4) 0.6521(2) 0.58609(18) 0.0361(8) Uani 1 1 d D . . . .
H02H H 0.9573 0.6069 0.5990 0.043 Uiso 0.7 1 calc R U P A 1
H02M H 1.0668 0.6694 0.5829 0.043 Uiso 0.7 1 calc R U P A 1
H02N H 1.0718 0.6638 0.5881 0.043 Uiso 0.3 1 calc R U P A 2
H02O H 0.9351 0.6029 0.5924 0.043 Uiso 0.3 1 calc R U P A 2
C02I C 0.0368(4) -0.0128(3) 0.4022(2) 0.0448(10) Uani 1 1 d . . . . .
H02I H 0.0684 -0.0614 0.3756 0.054 Uiso 1 1 calc R U . . .
C02J C -0.1167(5) -0.0036(4) 0.4278(3) 0.0699(18) Uani 1 1 d . . . . .
H02J H -0.1893 -0.0466 0.4190 0.084 Uiso 1 1 calc R U . . .
C02K C -0.1638(5) 0.0663(5) 0.4651(2) 0.080(2) Uani 1 1 d . . . . .
H02K H -0.2694 0.0716 0.4817 0.097 Uiso 1 1 calc R U . . .
C02L C -0.0605(6) 0.1290(4) 0.4791(2) 0.0678(17) Uani 1 1 d . . . . .
H02L H -0.0946 0.1774 0.5054 0.081 Uiso 1 1 calc R U . . .
Cl Cl 0.8737(15) 0.6476(7) 0.5147(5) 0.095(4) Uani 0.3 1 d D . P A 2

loop_
_atom_site_aniso_label
_atom_site_aniso_U_11
_atom_site_aniso_U_22
_atom_site_aniso_U_33
_atom_site_aniso_U_23
_atom_site_aniso_U_13
_atom_site_aniso_U_12
Au01 0.01655(7) 0.02037(7) 0.01454(7) 0.00960(5) -0.00426(5) -0.00433(5)
Au02 0.01714(7) 0.01721(7) 0.01273(7) 0.00733(5) -0.00262(4) -0.00150(4)
P003 0.0164(3) 0.0154(3) 0.0136(3) 0.0067(3) -0.0018(3) -0.0007(3)
P004 0.0154(3) 0.0204(4) 0.0147(3) 0.0093(3) -0.0005(3) -0.0003(3)
Cl05 0.0345(5) 0.0345(5) 0.0564(6) 0.0077(4) -0.0018(4) -0.0077(3)
Cl06 0.0505(12) 0.0719(18) 0.0313(11) 0.0276(10) 0.0030(9) -0.0008(13)
O007 0.0158(10) 0.0232(11) 0.0242(11) 0.0116(9) -0.0027(8) -0.0031(8)
O008 0.0228(10) 0.0208(10) 0.0159(10) 0.0063(9) -0.0026(8) 0.0002(8)
N009 0.0180(12) 0.0191(12) 0.0159(12) 0.0106(10) -0.0055(9) -0.0047(9)
N00A 0.0220(13) 0.0185(12) 0.0127(12) 0.0072(10) -0.0055(10) -0.0062(10)
C00B 0.0169(14) 0.0230(15) 0.0193(15) 0.0045(13) -0.0019(11) -0.0059(11)
C00C 0.0196(14) 0.0214(15) 0.0165(14) 0.0079(12) -0.0035(11) 0.0000(11)
C00D 0.0212(14) 0.0172(14) 0.0149(14) 0.0093(12) -0.0008(11) 0.0010(11)
C00E 0.0203(14) 0.0178(14) 0.0184(15) 0.0080(12) -0.0026(11) -0.0003(11)
C00F 0.0182(14) 0.0172(14) 0.0225(16) 0.0046(12) 0.0018(12) -0.0028(11)
C00G 0.0198(14) 0.0138(13) 0.0142(14) 0.0041(11) 0.0011(11) 0.0022(10)
C00H 0.0203(14) 0.0161(14) 0.0128(14) 0.0054(11) -0.0035(11) -0.0013(11)
C00I 0.0179(14) 0.0197(15) 0.0161(15) 0.0043(12) 0.0001(11) -0.0036(11)
C00J 0.0218(15) 0.0212(15) 0.0176(15) 0.0097(12) -0.0044(11) -0.0006(11)
C00K 0.0165(14) 0.0225(15) 0.0228(16) 0.0101(13) -0.0068(12) -0.0052(11)
C00L 0.0178(14) 0.0243(16) 0.0212(16) 0.0058(13) -0.0060(12) -0.0064(11)
C00M 0.0166(14) 0.0232(15) 0.0228(16) 0.0065(13) -0.0021(12) 0.0031(11)
C00N 0.0203(15) 0.0192(15) 0.0188(15) 0.0074(12) -0.0011(11) 0.0015(11)
C00O 0.0200(15) 0.0174(14) 0.0132(14) 0.0069(12) 0.0000(11) 0.0027(11)
C00P 0.0174(14) 0.0207(15) 0.0221(16) 0.0057(13) -0.0019(11) -0.0030(11)
C00Q 0.0202(15) 0.0259(16) 0.0163(15) 0.0112(13) -0.0047(12) -0.0106(12)
C00R 0.0226(15) 0.0173(14) 0.0159(14) 0.0073(12) 0.0034(11) 0.0017(11)
C00S 0.0164(14) 0.0208(15) 0.0270(17) 0.0073(13) -0.0032(12) -0.0063(11)
C00T 0.0207(15) 0.0226(16) 0.0297(18) 0.0045(14) -0.0070(13) -0.0025(12)
C00U 0.0197(14) 0.0152(14) 0.0149(14) 0.0054(11) 0.0009(11) 0.0014(10)
C00V 0.0186(14) 0.0196(15) 0.0210(15) 0.0075(12) -0.0049(11) -0.0092(11)
C00W 0.0283(16) 0.0223(15) 0.0209(16) 0.0108(13) 0.0007(12) 0.0013(12)
C00X 0.0197(14) 0.0200(15) 0.0172(15) 0.0070(12) -0.0004(11) 0.0021(11)
C00Y 0.0170(14) 0.0236(15) 0.0162(15) 0.0063(12) -0.0013(11) -0.0034(11)
C00Z 0.0205(15) 0.0236(16) 0.0139(15) 0.0088(13) -0.0051(11) -0.0091(12)
C010 0.0180(14) 0.0182(14) 0.0140(14) 0.0057(12) -0.0011(11) 0.0021(11)
C011 0.0277(17) 0.0348(19) 0.0292(18) 0.0232(16) -0.0125(14) -0.0138(14)
C012 0.0231(15) 0.0208(15) 0.0140(14) 0.0064(12) -0.0055(11) -0.0035(12)
C013 0.0172(14) 0.0249(15) 0.0199(15) 0.0129(13) -0.0029(11) 0.0011(11)
C014 0.0275(16) 0.0216(15) 0.0145(15) 0.0065(13) -0.0045(12) -0.0023(12)
C015 0.0193(14) 0.0179(14) 0.0174(14) 0.0097(12) 0.0008(11) 0.0018(11)
C016 0.0168(14) 0.0223(15) 0.0159(14) 0.0067(12) -0.0041(11) -0.0070(11)
C017 0.0204(15) 0.0321(18) 0.0190(16) 0.0074(14) -0.0021(12) -0.0102(12)
C018 0.0313(18) 0.0319(18) 0.0253(18) 0.0199(15) -0.0075(14) -0.0075(14)
C019 0.0171(14) 0.0228(15) 0.0180(15) 0.0100(12) -0.0015(11) -0.0061(11)
C01A 0.0240(16) 0.0279(18) 0.0275(18) -0.0015(14) 0.0039(13) -0.0041(13)
C01B 0.0216(15) 0.0236(16) 0.0189(15) 0.0100(13) -0.0042(12) -0.0023(12)
C01C 0.0198(16) 0.056(2) 0.0204(16) 0.0264(16) 0.0006(12) 0.0046(14)
C01D 0.0186(14) 0.0206(15) 0.0194(15) 0.0089(13) -0.0013(11) -0.0020(11)
C01E 0.0215(15) 0.0192(15) 0.0227(16) 0.0062(13) -0.0037(12) -0.0024(11)
C01F 0.0204(15) 0.0212(15) 0.0324(18) 0.0129(14) -0.0032(13) -0.0026(12)
C01G 0.0182(14) 0.0182(14) 0.0248(16) 0.0072(13) 0.0032(12) 0.0004(11)
C01H 0.0269(16) 0.0236(16) 0.0153(15) 0.0078(12) 0.0023(12) 0.0013(12)
C01I 0.0140(13) 0.0183(14) 0.0132(14) 0.0028(12) -0.0019(10) -0.0033(10)
C01J 0.0175(15) 0.0213(15) 0.0290(17) 0.0138(13) -0.0078(12) -0.0063(11)
C01K 0.0326(17) 0.0198(15) 0.0143(15) 0.0041(12) -0.0015(12) 0.0046(12)
C01L 0.0387(19) 0.0322(18) 0.0168(16) 0.0112(14) 0.0011(13) 0.0076(14)
C01M 0.0169(14) 0.0224(15) 0.0178(15) 0.0082(12) 0.0022(11) 0.0010(11)
C01N 0.0245(16) 0.0234(16) 0.0249(16) 0.0125(13) -0.0015(12) -0.0015(12)
C01O 0.0228(15) 0.0258(16) 0.0236(16) 0.0125(13) 0.0021(12) 0.0035(12)
C01P 0.0246(16) 0.0258(17) 0.0259(17) 0.0069(14) 0.0032(13) -0.0018(12)
C01Q 0.0279(17) 0.0360(19) 0.0313(18) 0.0241(16) -0.0003(14) 0.0089(13)
C01R 0.0276(17) 0.0294(17) 0.0224(16) 0.0109(14) 0.0039(13) 0.0106(13)
C01S 0.0237(16) 0.0205(16) 0.0337(19) 0.0051(14) -0.0047(14) -0.0033(12)
C01T 0.0227(16) 0.0273(17) 0.0319(19) -0.0034(15) -0.0018(14) -0.0033(13)
C01U 0.0301(18) 0.0285(18) 0.033(2) -0.0008(16) 0.0045(15) -0.0046(14)
C01V 0.0262(16) 0.0220(16) 0.0268(17) 0.0125(14) -0.0072(13) -0.0017(12)
C01W 0.0242(16) 0.0323(18) 0.0185(15) 0.0143(14) -0.0039(12) -0.0088(13)
C01X 0.0271(16) 0.0285(17) 0.0156(15) 0.0105(13) -0.0012(12) -0.0071(13)
C01Y 0.0228(16) 0.0202(16) 0.047(2) 0.0115(15) 0.0027(15) 0.0004(12)
C01Z 0.0276(17) 0.0291(17) 0.0172(16) 0.0054(13) -0.0039(12) -0.0101(13)
C020 0.0283(17) 0.0251(16) 0.0210(16) 0.0045(14) 0.0005(13) -0.0093(13)
C021 0.0361(18) 0.0178(15) 0.0286(18) 0.0062(14) 0.0028(14) -0.0011(12)
C022 0.0258(17) 0.037(2) 0.0199(17) -0.0008(15) 0.0007(13) -0.0108(14)
C023 0.043(2) 0.0250(17) 0.0205(17) 0.0115(14) -0.0074(14) -0.0062(14)
C024 0.0174(15) 0.0325(18) 0.0295(18) 0.0143(15) -0.0008(12) 0.0002(12)
C025 0.0204(16) 0.0171(15) 0.045(2) 0.0108(15) -0.0058(14) -0.0042(12)
C026 0.0289(17) 0.040(2) 0.0331(19) 0.0195(16) 0.0126(14) 0.0126(14)
C027 0.0226(15) 0.0228(15) 0.0178(15) 0.0082(13) -0.0021(12) -0.0022(11)
C028 0.0345(18) 0.0186(15) 0.0225(16) 0.0098(13) -0.0038(13) -0.0018(12)
C029 0.0296(17) 0.0289(17) 0.0194(16) 0.0017(14) -0.0057(13) 0.0061(13)
C02A 0.054(2) 0.0279(18) 0.0177(17) 0.0056(14) -0.0029(15) -0.0090(16)
C02B 0.0380(19) 0.0189(16) 0.0248(17) 0.0038(14) -0.0070(14) -0.0031(13)
C02C 0.0275(17) 0.0225(17) 0.037(2) 0.0022(15) 0.0062(14) -0.0052(13)
C02D 0.0252(17) 0.0183(16) 0.046(2) 0.0022(15) 0.0000(15) -0.0001(12)
C02E 0.035(2) 0.073(3) 0.028(2) 0.018(2) 0.0041(16) 0.0230(19)
C02F 0.0319(19) 0.044(2) 0.043(2) 0.0258(18) 0.0088(16) 0.0187(15)
C02G 0.0232(16) 0.0247(17) 0.037(2) 0.0190(15) -0.0113(14) -0.0052(12)
C02H 0.0309(19) 0.040(2) 0.045(2) 0.0250(18) 0.0006(16) -0.0004(15)
C02I 0.0233(18) 0.079(3) 0.051(3) 0.047(2) -0.0043(17) -0.0039(18)
C02J 0.0155(19) 0.151(6) 0.087(4) 0.097(4) -0.002(2) -0.006(3)
C02K 0.022(2) 0.204(8) 0.055(3) 0.092(4) 0.015(2) 0.032(3)
C02L 0.042(3) 0.137(5) 0.035(2) 0.037(3) 0.0155(19) 0.053(3)
Cl 0.129(9) 0.137(10) 0.050(5) 0.060(6) 0.050(5) 0.088(7)

loop_
_atom_type_symbol
_atom_type_description
_atom_type_scat_dispersion_real
_atom_type_scat_dispersion_imag
_atom_type_scat_source
C C 0.0181 0.0091 'International Tables Vol C Tables 4.2.6.8 and 6.1.1.4'
H H 0.0000 0.0000 'International Tables Vol C Tables 4.2.6.8 and 6.1.1.4'
Au Au -4.4197 7.2980 'International Tables Vol C Tables 4.2.6.8 and 6.1.1.4'
Cl Cl 0.3639 0.7018 'International Tables Vol C Tables 4.2.6.8 and 6.1.1.4'
N N 0.0311 0.0180 'International Tables Vol C Tables 4.2.6.8 and 6.1.1.4'
O O 0.0492 0.0322 'International Tables Vol C Tables 4.2.6.8 and 6.1.1.4'
P P 0.2955 0.4335 'International Tables Vol C Tables 4.2.6.8 and 6.1.1.4'

loop_
_geom_angle_atom_site_label_1
_geom_angle_atom_site_label_2
_geom_angle_atom_site_label_3
_geom_angle
_geom_angle_site_symmetry_1
_geom_angle_site_symmetry_3
_geom_angle_publ_flag
N00A Au01 C00B 80.93(12) . . ?
N00A Au01 C00I 81.06(12) . . ?
C00I Au01 C00B 161.98(13) . . ?
C01B Au01 N00A 178.39(11) . . ?
C01B Au01 C00B 98.00(13) . . ?
C01B Au01 C00I 100.00(13) . . ?
N009 Au02 C00F 81.36(12) . . ?
N009 Au02 C01I 81.52(11) . . ?
C014 Au02 N009 179.01(12) . . ?
C014 Au02 C00F 99.63(13) . . ?
C014 Au02 C01I 97.49(13) . . ?
C01I Au02 C00F 162.88(13) . . ?
O007 P003 C00D 111.56(13) . . ?
O007 P003 C00H 112.23(12) . . ?
O007 P003 C010 113.88(13) . . ?
C00D P003 C00H 105.46(13) . . ?
C010 P003 C00D 105.41(13) . . ?
C010 P003 C00H 107.72(13) . . ?
O008 P004 C015 115.14(13) . . ?
O008 P004 C019 112.18(13) . . ?
O008 P004 C01C 110.15(14) . . ?
C019 P004 C015 106.31(14) . . ?
C01C P004 C015 106.22(14) . . ?
C01C P004 C019 106.29(15) . . ?
C00Q N009 Au02 117.2(2) . . ?
C01J N009 Au02 118.0(2) . . ?
C01J N009 C00Q 124.8(3) . . ?
C00K N00A Au01 117.8(2) . . ?
C00Z N00A Au01 118.0(2) . . ?
C00Z N00A C00K 124.2(3) . . ?
C00L C00B Au01 111.0(2) . . ?
C017 C00B Au01 130.0(3) . . ?
C017 C00B C00L 119.0(3) . . ?
C00D C00C H00C 119.8 . . ?
C00D C00C C01K 120.4(3) . . ?
C01K C00C H00C 119.8 . . ?
C00C C00D P003 117.4(2) . . ?
C00C C00D C00P 119.5(3) . . ?
C00P C00D P003 123.2(2) . . ?
C00J C00E C00H 119.3(3) . . ?
C00J C00E C01O 118.2(3) . . ?
C01O C00E C00H 122.5(3) . . ?
C00S C00F Au02 110.3(2) . . ?
C01P C00F Au02 130.4(3) . . ?
C01P C00F C00S 119.3(3) . . ?
C00R C00G C00O 120.7(3) . . ?
C00R C00G C00U 119.1(3) . . ?
C00U C00G C00O 120.2(3) . . ?
C00E C00H P003 120.5(2) . . ?
C00X C00H P003 120.0(2) . . ?
C00X C00H C00E 119.3(3) . . ?
C00V C00I Au01 110.7(2) . . ?
C01F C00I Au01 131.2(2) . . ?
C01F C00I C00V 118.0(3) . . ?
C00E C00J C012 119.5(3) . . ?
C01Q C00J C00E 119.5(3) . . ?
C01Q C00J C012 121.0(3) . . ?
N00A C00K C00L 113.2(3) . . ?
N00A C00K C01V 118.2(3) . . ?
C01V C00K C00L 128.6(3) . . ?
C00B C00L C00K 117.1(3) . . ?
C00T C00L C00B 120.4(3) . . ?
C00T C00L C00K 122.4(3) . . ?
C00N C00M H00M 119.7 . . ?
C00N C00M C01G 120.6(3) . . ?
C01G C00M H00M 119.7 . . ?
C00M C00N H00N 119.6 . . ?
C00M C00N C00U 120.7(3) . . ?
C00U C00N H00N 119.6 . . ?
C00G C00O C01D 119.6(3) . . ?
C013 C00O C00G 118.8(3) . . ?
C013 C00O C01D 121.6(3) . . ?
C00D C00P H00P 119.9 . . ?
C024 C00P C00D 120.2(3) . . ?
C024 C00P H00P 119.9 . . ?
N009 C00Q C016 113.2(3) . . ?
N009 C00Q C01W 117.6(3) . . ?
C01W C00Q C016 129.2(3) . . ?
C00G C00R H00R 119.3 . . ?
C01G C00R C00G 121.4(3) . . ?
C01G C00R H00R 119.3 . . ?
C00F C00S C01J 117.3(3) . . ?
C025 C00S C00F 120.2(3) . . ?
C025 C00S C01J 122.5(3) . . ?
C00L C00T H00T 120.4 . . ?
C01T C00T C00L 119.2(3) . . ?
C01T C00T H00T 120.4 . . ?
C00G C00U C00N 118.3(3) . . ?
C00G C00U C015 119.3(3) . . ?
C00N C00U C015 122.4(3) . . ?
C00I C00V C00Z 117.1(3) . . ?
C020 C00V C00I 120.9(3) . . ?
C020 C00V C00Z 122.1(3) . . ?
C010 C00W H00W 119.9 . . ?
C01L C00W H00W 119.9 . . ?
C01L C00W C010 120.1(3) . . ?
C00H C00X H00X 119.2 . . ?
C00H C00X C01H 121.5(3) . . ?
C01H C00X H00X 119.2 . . ?
C019 C00Y H00Y 119.8 . . ?
C01N C00Y H00Y 119.8 . . ?
C01N C00Y C019 120.3(3) . . ?
N00A C00Z C00V 113.1(3) . . ?
N00A C00Z C01X 118.2(3) . . ?
C01X C00Z C00V 128.6(3) . . ?
C00W C010 P003 116.8(2) . . ?
C028 C010 P003 123.6(2) . . ?
C028 C010 C00W 119.5(3) . . ?
C01W C011 H011 119.6 . . ?
C01W C011 C02G 120.9(3) . . ?
C02G C011 H011 119.6 . . ?
C00J C012 C027 120.3(3) . . ?
C01H C012 C00J 119.8(3) . . ?
C01H C012 C027 119.9(3) . . ?
C00O C013 H013 119.6 . . ?
C00O C013 C01M 120.8(3) . . ?
C01M C013 H013 119.6 . . ?
C027 C014 Au02 178.0(3) . . ?
C00U C015 P004 121.7(2) . . ?
C01M C015 P004 119.9(2) . . ?
C01M C015 C00U 118.4(3) . . ?
C01I C016 C00Q 117.1(3) . . ?
C01Z C016 C00Q 122.4(3) . . ?
C01Z C016 C01I 120.5(3) . . ?
C00B C017 H017 120.0 . . ?
C00B C017 C022 120.0(3) . . ?
C022 C017 H017 120.0 . . ?
C01V C018 H018 119.6 . . ?
C01X C018 H018 119.6 . . ?
C01X C018 C01V 120.9(3) . . ?
C00Y C019 P004 117.5(2) . . ?
C00Y C019 C023 119.4(3) . . ?
C023 C019 P004 123.0(2) . . ?
C01S C01A H01A 119.9 . . ?
C01S C01A C01Z 120.1(3) . . ?
C01Z C01A H01A 119.9 . . ?
C01D C01B Au01 177.2(3) . . ?
C02E C01C P004 116.3(3) . . ?
C02I C01C P004 123.9(3) . . ?
C02I C01C C02E 119.6(4) . . ?
C01B C01D C00O 176.8(3) . . ?
C01I C01E H01E 120.0 . . ?
C01S C01E H01E 120.0 . . ?
C01S C01E C01I 120.0(3) . . ?
C00I C01F H01F 119.6 . . ?
C00I C01F C01Y 120.8(3) . . ?
C01Y C01F H01F 119.6 . . ?
C00M C01G H01G 120.1 . . ?
C00R C01G C00M 119.9(3) . . ?
C00R C01G H01G 120.1 . . ?
C00X C01H H01H 119.7 . . ?
C012 C01H C00X 120.6(3) . . ?
C012 C01H H01H 119.7 . . ?
C016 C01I Au02 111.0(2) . . ?
C01E C01I Au02 130.5(2) . . ?
C01E C01I C016 118.4(3) . . ?
N009 C01J C00S 112.9(3) . . ?
N009 C01J C02G 118.0(3) . . ?
C02G C01J C00S 129.1(3) . . ?
C00C C01K H01K 120.1 . . ?
C01R C01K C00C 119.8(3) . . ?
C01R C01K H01K 120.1 . . ?
C00W C01L H01L 120.1 . . ?
C029 C01L C00W 119.7(3) . . ?
C029 C01L H01L 120.1 . . ?
C013 C01M H01M 118.8 . . ?
C015 C01M C013 122.4(3) . . ?
C015 C01M H01M 118.8 . . ?
C00Y C01N H01N 120.0 . . ?
C00Y C01N C021 119.9(3) . . ?
C021 C01N H01N 120.0 . . ?
C00E C01O H01O 119.5 . . ?
C026 C01O C00E 121.0(3) . . ?
C026 C01O H01O 119.5 . . ?
C00F C01P H01P 120.1 . . ?
C00F C01P C01U 119.8(3) . . ?
C01U C01P H01P 120.1 . . ?
C00J C01Q H01Q 119.7 . . ?
C02F C01Q C00J 120.7(3) . . ?
C02F C01Q H01Q 119.7 . . ?
C01K C01R H01R 119.8 . . ?
C01K C01R C024 120.3(3) . . ?
C024 C01R H01R 119.8 . . ?
C01A C01S C01E 121.2(3) . . ?
C01A C01S H01S 119.4 . . ?
C01E C01S H01S 119.4 . . ?
C00T C01T H01T 119.8 . . ?
C022 C01T C00T 120.3(3) . . ?
C022 C01T H01T 119.8 . . ?
C01P C01U H01U 119.7 . . ?
C02D C01U C01P 120.6(3) . . ?
C02D C01U H01U 119.7 . . ?
C00K C01V C018 119.1(3) . . ?
C00K C01V H01V 120.4 . . ?
C018 C01V H01V 120.4 . . ?
C00Q C01W C011 119.6(3) . . ?
C00Q C01W H01W 120.2 . . ?
C011 C01W H01W 120.2 . . ?
C00Z C01X H01X 120.3 . . ?
C018 C01X C00Z 119.4(3) . . ?
C018 C01X H01X 120.3 . . ?
C01F C01Y H01Y 119.8 . . ?
C02C C01Y C01F 120.4(3) . . ?
C02C C01Y H01Y 119.8 . . ?
C016 C01Z H01Z 120.1 . . ?
C01A C01Z C016 119.8(3) . . ?
C01A C01Z H01Z 120.1 . . ?
C00V C020 H020 120.2 . . ?
C02C C020 C00V 119.6(3) . . ?
C02C C020 H020 120.2 . . ?
C01N C021 H021 120.0 . . ?
C02A C021 C01N 120.1(3) . . ?
C02A C021 H021 120.0 . . ?
C017 C022 H022 119.5 . . ?
C01T C022 C017 121.0(3) . . ?
C01T C022 H022 119.5 . . ?
C019 C023 H023 120.0 . . ?
C02A C023 C019 120.0(3) . . ?
C02A C023 H023 120.0 . . ?
C00P C024 C01R 119.7(3) . . ?
C00P C024 H024 120.1 . . ?
C01R C024 H024 120.1 . . ?
C00S C025 H025 120.2 . . ?
C02D C025 C00S 119.6(3) . . ?
C02D C025 H025 120.2 . . ?
C01O C026 H026 120.0 . . ?
C01O C026 C02F 120.1(3) . . ?
C02F C026 H026 120.0 . . ?
C014 C027 C012 176.5(3) . . ?
C010 C028 H028 119.8 . . ?
C010 C028 C02B 120.4(3) . . ?
C02B C028 H028 119.8 . . ?
C01L C029 H029 119.5 . . ?
C02B C029 C01L 121.1(3) . . ?
C02B C029 H029 119.5 . . ?
C021 C02A C023 120.2(3) . . ?
C021 C02A H02A 119.9 . . ?
C023 C02A H02A 119.9 . . ?
C028 C02B H02B 120.4 . . ?
C029 C02B C028 119.2(3) . . ?
C029 C02B H02B 120.4 . . ?
C01Y C02C C020 120.3(3) . . ?
C01Y C02C H02C 119.8 . . ?
C020 C02C H02C 119.8 . . ?
C01U C02D C025 120.5(3) . . ?
C01U C02D H02D 119.7 . . ?
C025 C02D H02D 119.7 . . ?
C01C C02E H02E 120.2 . . ?
C02L C02E C01C 119.6(5) . . ?
C02L C02E H02E 120.2 . . ?
C01Q C02F C026 120.6(3) . . ?
C01Q C02F H02F 119.7 . . ?
C026 C02F H02F 119.7 . . ?
C011 C02G H02G 120.4 . . ?
C01J C02G C011 119.2(3) . . ?
C01J C02G H02G 120.4 . . ?
Cl05 C02H Cl06 112.7(3) . . ?
Cl05 C02H H02H 109.0 . . ?
Cl05 C02H H02M 109.0 . . ?
Cl05 C02H H02N 110.3 . . ?
Cl05 C02H H02O 110.3 . . ?
Cl06 C02H H02H 109.0 . . ?
Cl06 C02H H02M 109.0 . . ?
H02H C02H H02M 107.8 . . ?
H02N C02H H02O 108.6 . . ?
Cl C02H Cl05 106.9(5) . . ?
Cl C02H H02N 110.3 . . ?
Cl C02H H02O 110.3 . . ?
C01C C02I H02I 120.4 . . ?
C02J C02I C01C 119.1(5) . . ?
C02J C02I H02I 120.4 . . ?
C02I C02J H02J 119.6 . . ?
C02K C02J C02I 120.7(5) . . ?
C02K C02J H02J 119.6 . . ?
C02J C02K H02K 119.6 . . ?
C02J C02K C02L 120.8(4) . . ?
C02L C02K H02K 119.6 . . ?
C02E C02L H02L 119.9 . . ?
C02K C02L C02E 120.2(5) . . ?
C02K C02L H02L 119.9 . . ?

loop_
_geom_bond_atom_site_label_1
_geom_bond_atom_site_label_2
_geom_bond_distance
_geom_bond_site_symmetry_2
_geom_bond_publ_flag
Au01 N00A 1.999(3) . ?
Au01 C00B 2.082(3) . ?
Au01 C00I 2.073(3) . ?
Au01 C01B 1.974(3) . ?
Au02 N009 1.997(3) . ?
Au02 C00F 2.082(3) . ?
Au02 C014 1.949(3) . ?
Au02 C01I 2.061(3) . ?
P003 O007 1.493(2) . ?
P003 C00D 1.805(3) . ?
P003 C00H 1.809(3) . ?
P003 C010 1.799(3) . ?
P004 O008 1.487(2) . ?
P004 C015 1.817(3) . ?
P004 C019 1.806(3) . ?
P004 C01C 1.798(3) . ?
Cl05 C02H 1.776(4) . ?
Cl06 C02H 1.784(6) . ?
N009 C00Q 1.366(4) . ?
N009 C01J 1.351(4) . ?
N00A C00K 1.360(4) . ?
N00A C00Z 1.354(4) . ?
C00B C00L 1.409(5) . ?
C00B C017 1.386(4) . ?
C00C H00C 0.9500 . ?
C00C C00D 1.387(4) . ?
C00C C01K 1.388(4) . ?
C00D C00P 1.398(4) . ?
C00E C00H 1.433(4) . ?
C00E C00J 1.421(4) . ?
C00E C01O 1.427(4) . ?
C00F C00S 1.415(5) . ?
C00F C01P 1.383(4) . ?
C00G C00O 1.438(4) . ?
C00G C00R 1.412(4) . ?
C00G C00U 1.420(4) . ?
C00H C00X 1.378(4) . ?
C00I C00V 1.421(4) . ?
C00I C01F 1.396(4) . ?
C00J C012 1.430(4) . ?
C00J C01Q 1.420(4) . ?
C00K C00L 1.471(4) . ?
C00K C01V 1.393(4) . ?
C00L C00T 1.401(4) . ?
C00M H00M 0.9500 . ?
C00M C00N 1.368(4) . ?
C00M C01G 1.404(4) . ?
C00N H00N 0.9500 . ?
C00N C00U 1.428(4) . ?
C00O C013 1.377(4) . ?
C00O C01D 1.442(4) . ?
C00P H00P 0.9500 . ?
C00P C024 1.385(4) . ?
C00Q C016 1.468(4) . ?
C00Q C01W 1.381(4) . ?
C00R H00R 0.9500 . ?
C00R C01G 1.368(4) . ?
C00S C01J 1.483(4) . ?
C00S C025 1.395(4) . ?
C00T H00T 0.9500 . ?
C00T C01T 1.391(5) . ?
C00U C015 1.445(4) . ?
C00V C00Z 1.468(4) . ?
C00V C020 1.399(4) . ?
C00W H00W 0.9500 . ?
C00W C010 1.392(4) . ?
C00W C01L 1.384(4) . ?
C00X H00X 0.9500 . ?
C00X C01H 1.405(4) . ?
C00Y H00Y 0.9500 . ?
C00Y C019 1.390(4) . ?
C00Y C01N 1.388(4) . ?
C00Z C01X 1.394(4) . ?
C010 C028 1.389(4) . ?
C011 H011 0.9500 . ?
C011 C01W 1.389(5) . ?
C011 C02G 1.389(5) . ?
C012 C01H 1.379(4) . ?
C012 C027 1.434(4) . ?
C013 H013 0.9500 . ?
C013 C01M 1.409(4) . ?
C014 C027 1.205(5) . ?
C015 C01M 1.371(4) . ?
C016 C01I 1.415(4) . ?
C016 C01Z 1.397(4) . ?
C017 H017 0.9500 . ?
C017 C022 1.394(5) . ?
C018 H018 0.9500 . ?
C018 C01V 1.395(5) . ?
C018 C01X 1.380(5) . ?
C019 C023 1.399(4) . ?
C01A H01A 0.9500 . ?
C01A C01S 1.376(5) . ?
C01A C01Z 1.388(5) . ?
C01B C01D 1.201(4) . ?
C01C C02E 1.401(6) . ?
C01C C02I 1.395(5) . ?
C01E H01E 0.9500 . ?
C01E C01I 1.403(4) . ?
C01E C01S 1.392(5) . ?
C01F H01F 0.9500 . ?
C01F C01Y 1.397(5) . ?
C01G H01G 0.9500 . ?
C01H H01H 0.9500 . ?
C01J C02G 1.389(5) . ?
C01K H01K 0.9500 . ?
C01K C01R 1.382(5) . ?
C01L H01L 0.9500 . ?
C01L C029 1.384(5) . ?
C01M H01M 0.9500 . ?
C01N H01N 0.9500 . ?
C01N C021 1.389(5) . ?
C01O H01O 0.9500 . ?
C01O C026 1.372(5) . ?
C01P H01P 0.9500 . ?
C01P C01U 1.402(5) . ?
C01Q H01Q 0.9500 . ?
C01Q C02F 1.362(5) . ?
C01R H01R 0.9500 . ?
C01R C024 1.393(5) . ?
C01S H01S 0.9500 . ?
C01T H01T 0.9500 . ?
C01T C022 1.372(5) . ?
C01U H01U 0.9500 . ?
C01U C02D 1.377(5) . ?
C01V H01V 0.9500 . ?
C01W H01W 0.9500 . ?
C01X H01X 0.9500 . ?
C01Y H01Y 0.9500 . ?
C01Y C02C 1.386(5) . ?
C01Z H01Z 0.9500 . ?
C020 H020 0.9500 . ?
C020 C02C 1.388(5) . ?
C021 H021 0.9500 . ?
C021 C02A 1.384(5) . ?
C022 H022 0.9500 . ?
C023 H023 0.9500 . ?
C023 C02A 1.388(5) . ?
C024 H024 0.9500 . ?
C025 H025 0.9500 . ?
C025 C02D 1.382(5) . ?
C026 H026 0.9500 . ?
C026 C02F 1.412(5) . ?
C028 H028 0.9500 . ?
C028 C02B 1.396(4) . ?
C029 H029 0.9500 . ?
C029 C02B 1.375(5) . ?
C02A H02A 0.9500 . ?
C02B H02B 0.9500 . ?
C02C H02C 0.9500 . ?
C02D H02D 0.9500 . ?
C02E H02E 0.9500 . ?
C02E C02L 1.388(6) . ?
C02F H02F 0.9500 . ?
C02G H02G 0.9500 . ?
C02H H02H 0.9900 . ?
C02H H02M 0.9900 . ?
C02H H02N 0.9900 . ?
C02H H02O 0.9900 . ?
C02H Cl 1.705(11) . ?
C02I H02I 0.9500 . ?
C02I C02J 1.393(6) . ?
C02J H02J 0.9500 . ?
C02J C02K 1.363(9) . ?
C02K H02K 0.9500 . ?
C02K C02L 1.371(9) . ?
C02L H02L 0.9500 . ?

loop_
_geom_torsion_atom_site_label_1
_geom_torsion_atom_site_label_2
_geom_torsion_atom_site_label_3
_geom_torsion_atom_site_label_4
_geom_torsion
_geom_torsion_site_symmetry_1
_geom_torsion_site_symmetry_2
_geom_torsion_site_symmetry_3
_geom_torsion_site_symmetry_4
_geom_torsion_publ_flag
Au01 N00A C00K C00L 0.8(3) . . . . ?
Au01 N00A C00K C01V -179.0(2) . . . . ?
Au01 N00A C00Z C00V 0.0(3) . . . . ?
Au01 N00A C00Z C01X 179.29(19) . . . . ?
Au01 C00B C00L C00K 0.6(3) . . . . ?
Au01 C00B C00L C00T -178.9(2) . . . . ?
Au01 C00B C017 C022 178.2(2) . . . . ?
Au01 C00I C00V C00Z 0.8(3) . . . . ?
Au01 C00I C00V C020 -178.7(2) . . . . ?
Au01 C00I C01F C01Y 178.5(2) . . . . ?
Au02 N009 C00Q C016 -0.2(3) . . . . ?
Au02 N009 C00Q C01W -179.8(2) . . . . ?
Au02 N009 C01J C00S -0.6(3) . . . . ?
Au02 N009 C01J C02G 179.3(2) . . . . ?
Au02 C00F C00S C01J 2.6(3) . . . . ?
Au02 C00F C00S C025 -177.9(2) . . . . ?
Au02 C00F C01P C01U 178.7(2) . . . . ?
P003 C00D C00P C024 178.9(2) . . . . ?
P003 C00H C00X C01H -172.7(2) . . . . ?
P003 C010 C028 C02B 178.7(3) . . . . ?
P004 C015 C01M C013 178.0(2) . . . . ?
P004 C019 C023 C02A -175.1(3) . . . . ?
P004 C01C C02E C02L -175.2(3) . . . . ?
P004 C01C C02I C02J 174.3(3) . . . . ?
O007 P003 C00D C00C -25.6(3) . . . . ?
O007 P003 C00D C00P 155.4(2) . . . . ?
O007 P003 C00H C00E -54.1(3) . . . . ?
O007 P003 C00H C00X 121.1(2) . . . . ?
O007 P003 C010 C00W -49.1(3) . . . . ?
O007 P003 C010 C028 132.7(3) . . . . ?
O008 P004 C015 C00U 36.2(3) . . . . ?
O008 P004 C015 C01M -143.2(2) . . . . ?
O008 P004 C019 C00Y 28.1(3) . . . . ?
O008 P004 C019 C023 -155.0(3) . . . . ?
O008 P004 C01C C02E 42.4(3) . . . . ?
O008 P004 C01C C02I -132.8(3) . . . . ?
N009 C00Q C016 C01I -1.6(3) . . . . ?
N009 C00Q C016 C01Z 178.1(3) . . . . ?
N009 C00Q C01W C011 0.2(4) . . . . ?
N009 C01J C02G C011 0.7(4) . . . . ?
N00A C00K C00L C00B -0.9(4) . . . . ?
N00A C00K C00L C00T 178.6(3) . . . . ?
N00A C00K C01V C018 0.1(4) . . . . ?
N00A C00Z C01X C018 -0.6(4) . . . . ?
C00B C00L C00T C01T -0.3(4) . . . . ?
C00B C017 C022 C01T 1.4(5) . . . . ?
C00C C00D C00P C024 -0.1(5) . . . . ?
C00C C01K C01R C024 0.7(5) . . . . ?
C00D P003 C00H C00E -175.7(2) . . . . ?
C00D P003 C00H C00X -0.6(3) . . . . ?
C00D P003 C010 C00W 73.6(3) . . . . ?
C00D P003 C010 C028 -104.7(3) . . . . ?
C00D C00C C01K C01R -0.5(5) . . . . ?
C00D C00P C024 C01R 0.3(5) . . . . ?
C00E C00H C00X C01H 2.5(4) . . . . ?
C00E C00J C012 C01H 2.6(4) . . . . ?
C00E C00J C012 C027 -179.0(3) . . . . ?
C00E C00J C01Q C02F -0.9(5) . . . . ?
C00E C01O C026 C02F -1.2(5) . . . . ?
C00F C00S C01J N009 -1.4(4) . . . . ?
C00F C00S C01J C02G 178.6(3) . . . . ?
C00F C00S C025 C02D -1.1(4) . . . . ?
C00F C01P C01U C02D -0.8(5) . . . . ?
C00G C00O C013 C01M 2.6(4) . . . . ?
C00G C00R C01G C00M 1.6(4) . . . . ?
C00G C00U C015 P004 -177.5(2) . . . . ?
C00G C00U C015 C01M 2.0(4) . . . . ?
C00H P003 C00D C00C 96.5(2) . . . . ?
C00H P003 C00D C00P -82.5(3) . . . . ?
C00H P003 C010 C00W -174.2(2) . . . . ?
C00H P003 C010 C028 7.5(3) . . . . ?
C00H C00E C00J C012 -0.7(4) . . . . ?
C00H C00E C00J C01Q 179.0(3) . . . . ?
C00H C00E C01O C026 -178.0(3) . . . . ?
C00H C00X C01H C012 -0.7(4) . . . . ?
C00I C00V C00Z N00A -0.5(3) . . . . ?
C00I C00V C00Z C01X -179.8(3) . . . . ?
C00I C00V C020 C02C -0.4(4) . . . . ?
C00I C01F C01Y C02C 0.7(5) . . . . ?
C00J C00E C00H P003 173.4(2) . . . . ?
C00J C00E C00H C00X -1.8(4) . . . . ?
C00J C00E C01O C026 1.6(4) . . . . ?
C00J C012 C01H C00X -1.9(4) . . . . ?
C00J C01Q C02F C026 1.3(6) . . . . ?
C00K N00A C00Z C00V -179.1(2) . . . . ?
C00K N00A C00Z C01X 0.2(4) . . . . ?
C00K C00L C00T C01T -179.8(3) . . . . ?
C00L C00B C017 C022 -1.2(4) . . . . ?
C00L C00K C01V C018 -179.7(3) . . . . ?
C00L C00T C01T C022 0.5(4) . . . . ?
C00M C00N C00U C00G 2.9(4) . . . . ?
C00M C00N C00U C015 -176.9(3) . . . . ?
C00N C00M C01G C00R 0.2(4) . . . . ?
C00N C00U C015 P004 2.3(4) . . . . ?
C00N C00U C015 C01M -178.2(3) . . . . ?
C00O C00G C00R C01G 177.9(3) . . . . ?
C00O C00G C00U C00N 179.9(3) . . . . ?
C00O C00G C00U C015 -0.3(4) . . . . ?
C00O C013 C01M C015 -0.9(5) . . . . ?
C00Q N009 C01J C00S 179.9(2) . . . . ?
C00Q N009 C01J C02G -0.1(4) . . . . ?
C00Q C016 C01I Au02 2.6(3) . . . . ?
C00Q C016 C01I C01E -179.6(2) . . . . ?
C00Q C016 C01Z C01A 179.9(3) . . . . ?
C00R C00G C00O C013 179.0(3) . . . . ?
C00R C00G C00O C01D -2.3(4) . . . . ?
C00R C00G C00U C00N -1.1(4) . . . . ?
C00R C00G C00U C015 178.7(3) . . . . ?
C00S C00F C01P C01U -0.4(4) . . . . ?
C00S C01J C02G C011 -179.3(3) . . . . ?
C00S C025 C02D C01U -0.2(5) . . . . ?
C00T C01T C022 C017 -1.1(5) . . . . ?
C00U C00G C00O C013 -2.0(4) . . . . ?
C00U C00G C00O C01D 176.7(3) . . . . ?
C00U C00G C00R C01G -1.1(4) . . . . ?
C00U C015 C01M C013 -1.4(4) . . . . ?
C00V C00I C01F C01Y -1.1(4) . . . . ?
C00V C00Z C01X C018 178.6(3) . . . . ?
C00V C020 C02C C01Y -0.1(5) . . . . ?
C00W C010 C028 C02B 0.5(5) . . . . ?
C00W C01L C029 C02B -0.4(5) . . . . ?
C00Y C019 C023 C02A 1.6(5) . . . . ?
C00Y C01N C021 C02A 1.1(5) . . . . ?
C00Z N00A C00K C00L 179.8(2) . . . . ?
C00Z N00A C00K C01V 0.0(4) . . . . ?
C00Z C00V C020 C02C -179.9(3) . . . . ?
C010 P003 C00D C00C -149.7(2) . . . . ?
C010 P003 C00D C00P 31.3(3) . . . . ?
C010 P003 C00H C00E 72.1(2) . . . . ?
C010 P003 C00H C00X -112.8(2) . . . . ?
C010 C00W C01L C029 -0.3(5) . . . . ?
C010 C028 C02B C029 -1.2(5) . . . . ?
C012 C00J C01Q C02F 178.8(3) . . . . ?
C015 P004 C019 C00Y 154.8(2) . . . . ?
C015 P004 C019 C023 -28.4(3) . . . . ?
C015 P004 C01C C02E -82.9(3) . . . . ?
C015 P004 C01C C02I 101.9(3) . . . . ?
C016 C00Q C01W C011 -179.3(3) . . . . ?
C017 C00B C00L C00K -179.8(3) . . . . ?
C017 C00B C00L C00T 0.7(4) . . . . ?
C019 P004 C015 C00U -88.7(3) . . . . ?
C019 P004 C015 C01M 91.9(3) . . . . ?
C019 P004 C01C C02E 164.1(3) . . . . ?
C019 P004 C01C C02I -11.1(3) . . . . ?
C019 C00Y C01N C021 0.3(4) . . . . ?
C019 C023 C02A C021 -0.2(5) . . . . ?
C01C P004 C015 C00U 158.4(2) . . . . ?
C01C P004 C015 C01M -21.0(3) . . . . ?
C01C P004 C019 C00Y -92.3(2) . . . . ?
C01C P004 C019 C023 84.5(3) . . . . ?
C01C C02E C02L C02K 0.0(6) . . . . ?
C01C C02I C02J C02K 1.1(6) . . . . ?
C01D C00O C013 C01M -176.0(3) . . . . ?
C01F C00I C00V C00Z -179.5(2) . . . . ?
C01F C00I C00V C020 1.0(4) . . . . ?
C01F C01Y C02C C020 -0.1(5) . . . . ?
C01G C00M C00N C00U -2.5(4) . . . . ?
C01I C016 C01Z C01A -0.4(4) . . . . ?
C01I C01E C01S C01A -0.5(5) . . . . ?
C01J N009 C00Q C016 179.2(2) . . . . ?
C01J N009 C00Q C01W -0.3(4) . . . . ?
C01J C00S C025 C02D 178.4(3) . . . . ?
C01K C00C C00D P003 -178.9(2) . . . . ?
C01K C00C C00D C00P 0.1(5) . . . . ?
C01K C01R C024 C00P -0.7(5) . . . . ?
C01L C00W C010 P003 -178.1(2) . . . . ?
C01L C00W C010 C028 0.3(5) . . . . ?
C01L C029 C02B C028 1.1(5) . . . . ?
C01N C00Y C019 P004 175.3(2) . . . . ?
C01N C00Y C019 C023 -1.7(4) . . . . ?
C01N C021 C02A C023 -1.1(5) . . . . ?
C01O C00E C00H P003 -7.1(4) . . . . ?
C01O C00E C00H C00X 177.7(3) . . . . ?
C01O C00E C00J C012 179.7(3) . . . . ?
C01O C00E C00J C01Q -0.5(4) . . . . ?
C01O C026 C02F C01Q -0.3(6) . . . . ?
C01P C00F C00S C01J -178.1(3) . . . . ?
C01P C00F C00S C025 1.4(4) . . . . ?
C01P C01U C02D C025 1.2(5) . . . . ?
C01Q C00J C012 C01H -177.2(3) . . . . ?
C01Q C00J C012 C027 1.3(4) . . . . ?
C01S C01A C01Z C016 -0.4(5) . . . . ?
C01S C01E C01I Au02 177.1(2) . . . . ?
C01S C01E C01I C016 -0.3(4) . . . . ?
C01V C00K C00L C00B 178.9(3) . . . . ?
C01V C00K C00L C00T -1.6(5) . . . . ?
C01V C018 C01X C00Z 0.7(5) . . . . ?
C01W C00Q C016 C01I 177.9(3) . . . . ?
C01W C00Q C016 C01Z -2.4(5) . . . . ?
C01W C011 C02G C01J -0.8(5) . . . . ?
C01X C018 C01V C00K -0.4(5) . . . . ?
C01Z C016 C01I Au02 -177.1(2) . . . . ?
C01Z C016 C01I C01E 0.7(4) . . . . ?
C01Z C01A C01S C01E 0.9(5) . . . . ?
C020 C00V C00Z N00A 179.0(3) . . . . ?
C020 C00V C00Z C01X -0.3(4) . . . . ?
C025 C00S C01J N009 179.1(3) . . . . ?
C025 C00S C01J C02G -0.9(5) . . . . ?
C027 C012 C01H C00X 179.7(3) . . . . ?
C02E C01C C02I C02J -0.8(5) . . . . ?
C02G C011 C01W C00Q 0.4(5) . . . . ?
C02I C01C C02E C02L 0.3(6) . . . . ?
C02I C02J C02K C02L -0.9(7) . . . . ?
C02J C02K C02L C02E 0.3(7) . . . . ?
